data_2209894
loop_
_publ_author_name
'Yun Gong'
'Wang Tang'
'Wen-Bin Hou'
'Zhong-Yong Zha'
'Chang-Wen Hu'

_publ_section_title
Bis[\m-2-(2,4-difluorophenyl)-1,3-bis(1,2,4-triazol-1-yl)propan-2-olato]-\k^8^<i>N</i>^2^,<i>O</i>:<i>O</i>,<i>N</i>^2'^-bis[(acetato-\k^2^<i>O</i>,<i>O</i>')nickel(II)]
_journal_coeditor_code HY2009
_journal_issue 8
_journal_name_full 'Acta Crystallographica Section E'
_journal_page_first m1827
_journal_page_last m1829
_journal_paper_doi 10.1107/S1600536806026584
_journal_volume 62
_journal_year 2006
_chemical_formula_iupac '[Ni2 (C13 H11 F2 N6 O)2 (C2 H3 O2)2]'
_chemical_formula_moiety 'C30 H28 F4 N12 Ni2 O6'
_chemical_formula_sum 'C30 H28 F4 N12 Ni2 O6'
_chemical_formula_weight 846.06
_chemical_name_systematic
;
Bis{\m-[2-(2,4-difluorophenyl)-1,3-bis(1,2,4-triazol-1-yl)propan-
2-olato}-\k^8^N^2^,O:O,N^2'^-bis[(acetato-\k^2^O,O')nickel(II)]
;
_space_group_IT_number 61
_symmetry_cell_setting orthorhombic
_symmetry_space_group_name_Hall '-P 2ac 2ab'
_symmetry_space_group_name_H-M 'P b c a'
_atom_sites_solution_hydrogens geom
_atom_sites_solution_primary direct
_atom_sites_solution_secondary difmap
_audit_creation_method SHELXL97
_cell_angle_alpha 90.00
_cell_angle_beta 90.00
_cell_angle_gamma 90.00
_cell_formula_units_Z 4
_cell_length_a 13.617(2)
_cell_length_b 13.883(2)
_cell_length_c 17.501(3)
_cell_measurement_reflns_used 2925
_cell_measurement_temperature 298(2)
_cell_measurement_theta_max 25.01
_cell_measurement_theta_min 2.33
_cell_volume 3308.5(9)
_computing_cell_refinement 'SAINT (Siemens, 1996)'
_computing_data_collection 'SMART (Siemens, 1996)'
_computing_data_reduction SAINT
_computing_molecular_graphics 'SHELXTL (Sheldrick, 1997b)'
_computing_publication_material SHELXTL
_computing_structure_refinement 'SHELXL97 (Sheldrick, 1997a)'
_computing_structure_solution 'SHELXS97 (Sheldrick, 1997a)'
_diffrn_ambient_temperature 298(2)
_diffrn_measured_fraction_theta_full 1.000
_diffrn_measured_fraction_theta_max 1.000
_diffrn_measurement_device_type 'Siemens SMART area-detector'
_diffrn_measurement_method '\f and \w'
_diffrn_radiation_monochromator graphite
_diffrn_radiation_source 'fine-focus sealed tube'
_diffrn_radiation_type MoK\a
_diffrn_radiation_wavelength 0.71073
_diffrn_reflns_av_R_equivalents 0.0491
_diffrn_reflns_av_sigmaI/netI 0.0357
_diffrn_reflns_limit_h_max 10
_diffrn_reflns_limit_h_min -16
_diffrn_reflns_limit_k_max 14
_diffrn_reflns_limit_k_min -16
_diffrn_reflns_limit_l_max 20
_diffrn_reflns_limit_l_min -19
_diffrn_reflns_number 16325
_diffrn_reflns_theta_full 25.01
_diffrn_reflns_theta_max 25.01
_diffrn_reflns_theta_min 2.33
_exptl_absorpt_coefficient_mu 1.226
_exptl_absorpt_correction_T_max 0.72
_exptl_absorpt_correction_T_min 0.60
_exptl_absorpt_correction_type multi-scan
_exptl_absorpt_process_details '(SADABS; Sheldrick, 1996)'
_exptl_crystal_colour green
_exptl_crystal_density_diffrn 1.699
_exptl_crystal_density_method 'not measured'
_exptl_crystal_description prismatic
_exptl_crystal_F_000 1728
_exptl_crystal_size_max 0.43
_exptl_crystal_size_mid 0.38
_exptl_crystal_size_min 0.28
_refine_diff_density_max 0.357
_refine_diff_density_min -0.299
_refine_ls_extinction_method none
_refine_ls_goodness_of_fit_ref 1.113
_refine_ls_hydrogen_treatment constr
_refine_ls_matrix_type full
_refine_ls_number_parameters 244
_refine_ls_number_reflns 2925
_refine_ls_number_restraints 0
_refine_ls_restrained_S_all 1.113
_refine_ls_R_factor_all 0.0687
_refine_ls_R_factor_gt 0.0349
_refine_ls_shift/su_max 0.000
_refine_ls_shift/su_mean 0.000
_refine_ls_structure_factor_coef Fsqd
_refine_ls_weighting_details 'calc w = 1/[\s^2^(Fo^2^)+(0.0325P)^2^+4.3678P] where P=(Fo^2^+2Fc^2^)/3'
_refine_ls_weighting_scheme calc
_refine_ls_wR_factor_gt 0.0751
_refine_ls_wR_factor_ref 0.0978
_reflns_number_gt 2011
_reflns_number_total 2925
_reflns_threshold_expression I>2\s(I)
_cod_data_source_file hy2009.cif
_cod_data_source_block I
_cod_original_cell_volume 3308.4(9)
_cod_database_code 2209894
_cod_database_fobs_code 2209894

loop_
_symmetry_equiv_pos_as_xyz
'x, y, z'
'-x+1/2, -y, z+1/2'
'-x, y+1/2, -z+1/2'
'x+1/2, -y+1/2, -z'
'-x, -y, -z'
'x-1/2, y, -z-1/2'
'x, -y-1/2, z-1/2'
'-x-1/2, y-1/2, z'

loop_
_atom_site_type_symbol
_atom_site_label
_atom_site_fract_x
_atom_site_fract_y
_atom_site_fract_z
_atom_site_U_iso_or_equiv
_atom_site_adp_type
_atom_site_calc_flag
_atom_site_refinement_flags
_atom_site_occupancy
Ni Ni1 0.94928(3) 0.09791(3) 0.49694(2) 0.02500(14) Uani d . 1
F F1 0.86919(16) -0.00937(16) 0.80002(11) 0.0445(6) Uani d . 1
F F2 1.14127(18) 0.15959(16) 0.89126(12) 0.0504(6) Uani d . 1
N N1 0.7873(2) -0.0125(2) 0.56886(16) 0.0318(7) Uani d . 1
N N2 0.8133(2) 0.0306(2) 0.50203(16) 0.0297(7) Uani d . 1
N N3 0.6876(3) -0.0708(3) 0.48232(19) 0.0496(9) Uani d . 1
N N4 1.0376(2) -0.1707(2) 0.66301(16) 0.0313(7) Uani d . 1
N N5 1.0915(2) -0.1786(2) 0.59759(16) 0.0339(7) Uani d . 1
N N6 1.1738(3) -0.2430(3) 0.6962(2) 0.0538(10) Uani d . 1
O O1 0.99186(17) -0.00021(15) 0.57656(11) 0.0250(5) Uani d . 1
O O2 1.07102(19) 0.18788(18) 0.51577(14) 0.0363(6) Uani d . 1
O O3 0.92986(19) 0.21687(18) 0.57231(14) 0.0381(6) Uani d . 1
C C1 0.8348(3) 0.0168(3) 0.63966(19) 0.0321(8) Uani d . 1
H H1A 0.7982 -0.0088 0.6826 0.039 Uiso calc R 1
H H1B 0.8338 0.0865 0.6433 0.039 Uiso calc R 1
C C2 0.9423(2) -0.0188(2) 0.64432(18) 0.0257(8) Uani d . 1
C C3 0.9399(3) -0.1284(2) 0.6606(2) 0.0306(8) Uani d . 1
H H3A 0.9075 -0.1395 0.7092 0.037 Uiso calc R 1
H H3B 0.9017 -0.1602 0.6212 0.037 Uiso calc R 1
C C4 0.7515(3) -0.0071(3) 0.4528(2) 0.0379(9) Uani d . 1
H H4 0.7519 0.0091 0.4012 0.045 Uiso calc R 1
C C5 0.7133(3) -0.0726(3) 0.5549(2) 0.0431(10) Uani d . 1
H H5 0.6835 -0.1110 0.5917 0.052 Uiso calc R 1
C C6 1.1722(3) -0.2225(3) 0.6208(2) 0.0441(10) Uani d . 1
H H6 1.2235 -0.2380 0.5880 0.053 Uiso calc R 1
C C7 1.0883(3) -0.2099(3) 0.7201(2) 0.0443(10) Uani d . 1
H H7 1.0664 -0.2136 0.7703 0.053 Uiso calc R 1
C C8 0.9933(2) 0.0329(2) 0.71159(18) 0.0256(8) Uani d . 1
C C9 0.9575(3) 0.0337(2) 0.78536(19) 0.0292(8) Uani d . 1
C C10 1.0037(3) 0.0759(3) 0.8468(2) 0.0355(9) Uani d . 1
H H10 0.9765 0.0752 0.8955 0.043 Uiso calc R 1
C C11 1.0918(3) 0.1190(3) 0.8319(2) 0.0352(9) Uani d . 1
C C12 1.1322(3) 0.1242(3) 0.7602(2) 0.0354(9) Uani d . 1
H H12 1.1915 0.1556 0.7516 0.042 Uiso calc R 1
C C13 1.0808(3) 0.0807(3) 0.7006(2) 0.0315(8) Uani d . 1
H H13 1.1066 0.0840 0.6515 0.038 Uiso calc R 1
C C14 1.0173(3) 0.2406(3) 0.5572(2) 0.0368(9) Uani d . 1
C C15 1.0580(4) 0.3333(3) 0.5876(3) 0.0633(14) Uani d . 1
H H15A 1.0088 0.3652 0.6177 0.095 Uiso calc R 1
H H15B 1.0768 0.3740 0.5458 0.095 Uiso calc R 1
H H15C 1.1143 0.3201 0.6188 0.095 Uiso calc R 1

loop_
_atom_site_aniso_label
_atom_site_aniso_U_11
_atom_site_aniso_U_22
_atom_site_aniso_U_33
_atom_site_aniso_U_12
_atom_site_aniso_U_13
_atom_site_aniso_U_23
Ni1 0.0237(2) 0.0253(2) 0.0260(2) 0.00195(19) 0.00106(19) 0.00007(19)
F1 0.0377(13) 0.0638(15) 0.0320(11) -0.0121(12) 0.0072(10) 0.0000(10)
F2 0.0581(17) 0.0511(14) 0.0419(13) -0.0017(12) -0.0141(11) -0.0125(11)
N1 0.0238(17) 0.0393(17) 0.0324(16) -0.0023(14) 0.0002(13) 0.0020(14)
N2 0.0236(16) 0.0351(16) 0.0302(15) 0.0039(13) -0.0019(14) 0.0032(14)
N3 0.037(2) 0.059(2) 0.053(2) -0.0104(18) -0.0142(17) 0.0001(17)
N4 0.0341(19) 0.0286(16) 0.0312(16) 0.0013(14) 0.0014(14) 0.0029(13)
N5 0.0328(18) 0.0329(17) 0.0360(17) 0.0058(15) 0.0042(15) 0.0009(14)
N6 0.049(2) 0.062(2) 0.050(2) 0.016(2) -0.0043(18) 0.0123(18)
O1 0.0254(13) 0.0291(12) 0.0205(11) 0.0020(10) 0.0029(10) 0.0012(10)
O2 0.0346(15) 0.0355(14) 0.0388(14) -0.0022(12) 0.0052(12) -0.0013(11)
O3 0.0363(17) 0.0368(14) 0.0413(15) -0.0003(12) 0.0056(12) -0.0053(12)
C1 0.026(2) 0.043(2) 0.0271(18) 0.0046(18) 0.0024(15) 0.0018(16)
C2 0.0224(19) 0.0318(19) 0.0228(17) 0.0009(16) 0.0034(14) 0.0006(14)
C3 0.031(2) 0.0312(19) 0.0293(19) -0.0030(17) 0.0031(16) 0.0033(15)
C4 0.030(2) 0.047(2) 0.037(2) -0.0006(19) -0.0088(18) -0.0008(18)
C5 0.023(2) 0.054(3) 0.052(3) -0.0119(19) -0.0004(18) 0.009(2)
C6 0.035(2) 0.043(2) 0.054(3) 0.009(2) 0.002(2) 0.006(2)
C7 0.046(3) 0.051(3) 0.036(2) 0.006(2) -0.004(2) 0.0104(19)
C8 0.0245(19) 0.0274(18) 0.0247(18) 0.0036(16) -0.0005(15) 0.0027(14)
C9 0.026(2) 0.0300(19) 0.0316(19) -0.0022(17) 0.0046(16) 0.0018(15)
C10 0.044(3) 0.035(2) 0.0275(19) 0.0040(19) 0.0044(18) -0.0010(16)
C11 0.044(2) 0.029(2) 0.032(2) 0.0046(18) -0.0117(18) -0.0050(15)
C12 0.030(2) 0.036(2) 0.040(2) -0.0034(17) -0.0038(17) 0.0009(17)
C13 0.029(2) 0.036(2) 0.0292(19) 0.0012(17) 0.0024(15) 0.0010(16)
C14 0.040(2) 0.034(2) 0.037(2) -0.0008(19) -0.0018(19) 0.0001(17)
C15 0.060(3) 0.052(3) 0.078(3) -0.015(2) 0.006(3) -0.026(3)

loop_
_atom_type_symbol
_atom_type_description
_atom_type_scat_dispersion_real
_atom_type_scat_dispersion_imag
_atom_type_scat_source
C C 0.0033 0.0016 'International Tables Vol C Tables 4.2.6.8 and 6.1.1.4'
H H 0.0000 0.0000 'International Tables Vol C Tables 4.2.6.8 and 6.1.1.4'
N N 0.0061 0.0033 'International Tables Vol C Tables 4.2.6.8 and 6.1.1.4'
Ni Ni 0.3393 1.1124 'International Tables Vol C Tables 4.2.6.8 and 6.1.1.4'
O O 0.0106 0.0060 'International Tables Vol C Tables 4.2.6.8 and 6.1.1.4'
F F 0.0171 0.0103 'International Tables Vol C Tables 4.2.6.8 and 6.1.1.4'

loop_
_geom_angle_atom_site_label_1
_geom_angle_atom_site_label_2
_geom_angle_atom_site_label_3
_geom_angle_site_symmetry_1
_geom_angle_site_symmetry_3
_geom_angle
_geom_angle_publ_flag
O1 Ni1 O1 . 5_756 82.78(9) yes
O1 Ni1 N5 . 5_756 170.08(10) yes
O1 Ni1 N5 5_756 5_756 87.76(10) yes
O1 Ni1 N2 . . 85.60(10) yes
O1 Ni1 N2 5_756 . 94.49(10) yes
N5 Ni1 N2 5_756 . 92.20(12) yes
O1 Ni1 O2 . . 93.78(9) ?
O1 Ni1 O2 5_756 . 100.65(9) yes
N5 Ni1 O2 5_756 . 90.89(11) ?
N2 Ni1 O2 . . 164.66(10) yes
O1 Ni1 O3 . . 97.50(9) ?
O1 Ni1 O3 5_756 . 163.26(10) yes
N5 Ni1 O3 5_756 . 92.42(11) ?
N2 Ni1 O3 . . 102.23(11) ?
O2 Ni1 O3 . . 62.61(10) yes
O1 Ni1 Ni1 . 5_756 41.40(6) ?
O1 Ni1 Ni1 5_756 5_756 41.38(6) ?
N5 Ni1 Ni1 5_756 5_756 129.08(8) ?
N2 Ni1 Ni1 . 5_756 90.06(8) ?
O2 Ni1 Ni1 . 5_756 99.61(7) ?
O3 Ni1 Ni1 . 5_756 136.49(7) ?
C5 N1 N2 . . 108.3(3) ?
C5 N1 C1 . . 131.9(3) ?
N2 N1 C1 . . 119.6(3) ?
C4 N2 N1 . . 102.9(3) ?
C4 N2 Ni1 . . 136.3(3) ?
N1 N2 Ni1 . . 117.8(2) ?
C5 N3 C4 . . 102.2(3) ?
C7 N4 N5 . . 108.5(3) ?
C7 N4 C3 . . 131.4(3) ?
N5 N4 C3 . . 120.0(3) ?
C6 N5 N4 . . 103.1(3) ?
C6 N5 Ni1 . 5_756 135.9(3) ?
N4 N5 Ni1 . 5_756 118.8(2) ?
C7 N6 C6 . . 102.8(3) ?
C2 O1 Ni1 . . 124.8(2) ?
C2 O1 Ni1 . 5_756 127.43(19) ?
Ni1 O1 Ni1 . 5_756 97.22(9) ?
C14 O2 Ni1 . . 88.7(2) ?
C14 O3 Ni1 . . 87.5(2) ?
N1 C1 C2 . . 112.1(3) ?
N1 C1 H1A . . 109.2 ?
C2 C1 H1A . . 109.2 ?
N1 C1 H1B . . 109.2 ?
C2 C1 H1B . . 109.2 ?
H1A C1 H1B . . 107.9 ?
O1 C2 C8 . . 110.2(3) ?
O1 C2 C1 . . 110.8(3) ?
C8 C2 C1 . . 108.5(3) ?
O1 C2 C3 . . 110.5(3) ?
C8 C2 C3 . . 109.0(3) ?
C1 C2 C3 . . 107.7(3) ?
N4 C3 C2 . . 112.5(3) ?
N4 C3 H3A . . 109.1 ?
C2 C3 H3A . . 109.1 ?
N4 C3 H3B . . 109.1 ?
C2 C3 H3B . . 109.1 ?
H3A C3 H3B . . 107.8 ?
N2 C4 N3 . . 115.1(3) ?
N2 C4 H4 . . 122.4 ?
N3 C4 H4 . . 122.4 ?
N3 C5 N1 . . 111.5(4) ?
N3 C5 H5 . . 124.2 ?
N1 C5 H5 . . 124.2 ?
N5 C6 N6 . . 114.3(4) ?
N5 C6 H6 . . 122.8 ?
N6 C6 H6 . . 122.8 ?
N6 C7 N4 . . 111.2(4) ?
N6 C7 H7 . . 124.4 ?
N4 C7 H7 . . 124.4 ?
C13 C8 C9 . . 115.7(3) ?
C13 C8 C2 . . 120.5(3) ?
C9 C8 C2 . . 123.9(3) ?
F1 C9 C10 . . 116.2(3) ?
F1 C9 C8 . . 118.9(3) ?
C10 C9 C8 . . 124.9(3) ?
C11 C10 C9 . . 116.1(3) ?
C11 C10 H10 . . 122.0 ?
C9 C10 H10 . . 122.0 ?
F2 C11 C10 . . 118.1(3) ?
F2 C11 C12 . . 118.5(4) ?
C10 C11 C12 . . 123.3(3) ?
C11 C12 C13 . . 117.4(4) ?
C11 C12 H12 . . 121.3 ?
C13 C12 H12 . . 121.3 ?
C8 C13 C12 . . 122.6(3) ?
C8 C13 H13 . . 118.7 ?
C12 C13 H13 . . 118.7 ?
O2 C14 O3 . . 120.9(3) ?
O2 C14 C15 . . 119.2(4) ?
O3 C14 C15 . . 119.9(4) ?
C14 C15 H15A . . 109.5 ?
C14 C15 H15B . . 109.5 ?
H15A C15 H15B . . 109.5 ?
C14 C15 H15C . . 109.5 ?
H15A C15 H15C . . 109.5 ?
H15B C15 H15C . . 109.5 ?

loop_
_geom_bond_atom_site_label_1
_geom_bond_atom_site_label_2
_geom_bond_site_symmetry_2
_geom_bond_distance
_geom_bond_publ_flag
Ni1 O1 . 2.033(2) yes
Ni1 O1 5_756 2.034(2) yes
Ni1 N5 5_756 2.073(3) yes
Ni1 N2 . 2.077(3) yes
Ni1 O2 . 2.102(3) yes
Ni1 O3 . 2.130(2) yes
Ni1 Ni1 5_756 3.0512(9) ?
F1 C9 . 1.367(4) ?
F2 C11 . 1.360(4) ?
N1 C5 . 1.331(5) ?
N1 N2 . 1.360(4) ?
N1 C1 . 1.456(4) ?
N2 C4 . 1.313(4) ?
N3 C5 . 1.318(5) ?
N3 C4 . 1.344(5) ?
N4 C7 . 1.331(5) ?
N4 N5 . 1.364(4) ?
N4 C3 . 1.455(4) ?
N5 C6 . 1.320(5) ?
N5 Ni1 5_756 2.073(3) ?
N6 C7 . 1.319(5) ?
N6 C6 . 1.349(5) ?
O1 C2 . 1.389(4) ?
O1 Ni1 5_756 2.034(2) ?
O2 C14 . 1.263(4) ?
O3 C14 . 1.264(5) ?
C1 C2 . 1.547(5) ?
C1 H1A . 0.9700 ?
C1 H1B . 0.9700 ?
C2 C8 . 1.544(5) ?
C2 C3 . 1.548(5) ?
C3 H3A . 0.9700 ?
C3 H3B . 0.9700 ?
C4 H4 . 0.9300 ?
C5 H5 . 0.9300 ?
C6 H6 . 0.9300 ?
C7 H7 . 0.9300 ?
C8 C13 . 1.377(5) ?
C8 C9 . 1.380(4) ?
C9 C10 . 1.377(5) ?
C10 C11 . 1.366(5) ?
C10 H10 . 0.9300 ?
C11 C12 . 1.373(5) ?
C12 C13 . 1.393(5) ?
C12 H12 . 0.9300 ?
C13 H13 . 0.9300 ?
C14 C15 . 1.498(5) ?
C15 H15A . 0.9600 ?
C15 H15B . 0.9600 ?
C15 H15C . 0.9600 ?

loop_
_geom_torsion_atom_site_label_1
_geom_torsion_atom_site_label_2
_geom_torsion_atom_site_label_3
_geom_torsion_atom_site_label_4
_geom_torsion_site_symmetry_1
_geom_torsion_site_symmetry_4
_geom_torsion
C5 N1 N2 C4 . . 0.4(4)
C1 N1 N2 C4 . . -175.0(3)
C5 N1 N2 Ni1 . . -163.0(2)
C1 N1 N2 Ni1 . . 21.5(4)
O1 Ni1 N2 C4 . . -127.7(4)
O1 Ni1 N2 C4 5_756 . -45.3(4)
N5 Ni1 N2 C4 5_756 . 42.6(4)
O2 Ni1 N2 C4 . . 144.1(4)
O3 Ni1 N2 C4 . . 135.6(3)
Ni1 Ni1 N2 C4 5_756 . -86.5(3)
O1 Ni1 N2 N1 . . 28.7(2)
O1 Ni1 N2 N1 5_756 . 111.0(2)
N5 Ni1 N2 N1 5_756 . -161.0(2)
O2 Ni1 N2 N1 . . -59.6(5)
O3 Ni1 N2 N1 . . -68.1(2)
Ni1 Ni1 N2 N1 5_756 . 69.9(2)
C7 N4 N5 C6 . . -0.2(4)
C3 N4 N5 C6 . . -177.7(3)
C7 N4 N5 Ni1 . 5_756 -165.9(3)
C3 N4 N5 Ni1 . 5_756 16.6(4)
O1 Ni1 O1 C2 5_756 . -146.6(3)
N2 Ni1 O1 C2 . . -51.5(2)
O2 Ni1 O1 C2 . . 113.2(2)
O3 Ni1 O1 C2 . . 50.3(2)
Ni1 Ni1 O1 C2 5_756 . -146.6(3)
O1 Ni1 O1 Ni1 5_756 5_756 0.0
N2 Ni1 O1 Ni1 . 5_756 95.10(11)
O2 Ni1 O1 Ni1 . 5_756 -100.27(10)
O3 Ni1 O1 Ni1 . 5_756 -163.12(10)
O1 Ni1 O2 C14 . . -99.3(2)
O1 Ni1 O2 C14 5_756 . 177.3(2)
N5 Ni1 O2 C14 5_756 . 89.4(2)
N2 Ni1 O2 C14 . . -12.2(5)
O3 Ni1 O2 C14 . . -2.8(2)
Ni1 Ni1 O2 C14 5_756 . -140.6(2)
O1 Ni1 O3 C14 . . 93.2(2)
O1 Ni1 O3 C14 5_756 . 3.4(4)
N5 Ni1 O3 C14 5_756 . -86.9(2)
N2 Ni1 O3 C14 . . -179.7(2)
O2 Ni1 O3 C14 . . 2.8(2)
Ni1 Ni1 O3 C14 5_756 . 77.0(2)
C5 N1 C1 C2 . . 113.5(4)
N2 N1 C1 C2 . . -72.3(4)
Ni1 O1 C2 C8 . . -100.6(3)
Ni1 O1 C2 C8 5_756 . 122.9(2)
Ni1 O1 C2 C1 . . 19.5(4)
Ni1 O1 C2 C1 5_756 . -117.0(3)
Ni1 O1 C2 C3 . . 138.8(2)
Ni1 O1 C2 C3 5_756 . 2.3(4)
N1 C1 C2 O1 . . 46.8(4)
N1 C1 C2 C8 . . 168.0(3)
N1 C1 C2 C3 . . -74.1(3)
C7 N4 C3 C2 . . 113.5(4)
N5 N4 C3 C2 . . -69.6(4)
O1 C2 C3 N4 . . 56.4(4)
C8 C2 C3 N4 . . -64.9(3)
C1 C2 C3 N4 . . 177.6(3)
N1 N2 C4 N3 . . 0.1(4)
Ni1 N2 C4 N3 . . 158.8(3)
C5 N3 C4 N2 . . -0.7(5)
C4 N3 C5 N1 . . 0.9(5)
N2 N1 C5 N3 . . -0.9(4)
C1 N1 C5 N3 . . 173.8(4)
N4 N5 C6 N6 . . -0.2(4)
Ni1 N5 C6 N6 5_756 . 161.7(3)
C7 N6 C6 N5 . . 0.5(5)
C6 N6 C7 N4 . . -0.6(5)
N5 N4 C7 N6 . . 0.5(5)
C3 N4 C7 N6 . . 177.7(4)
O1 C2 C8 C13 . . -5.9(4)
C1 C2 C8 C13 . . -127.4(3)
C3 C2 C8 C13 . . 115.6(3)
O1 C2 C8 C9 . . 175.4(3)
C1 C2 C8 C9 . . 53.8(4)
C3 C2 C8 C9 . . -63.2(4)
C13 C8 C9 F1 . . 177.7(3)
C2 C8 C9 F1 . . -3.5(5)
C13 C8 C9 C10 . . -1.6(5)
C2 C8 C9 C10 . . 177.3(3)
F1 C9 C10 C11 . . -179.9(3)
C8 C9 C10 C11 . . -0.6(6)
C9 C10 C11 F2 . . -178.4(3)
C9 C10 C11 C12 . . 2.4(6)
F2 C11 C12 C13 . . 179.0(3)
C10 C11 C12 C13 . . -1.8(6)
C9 C8 C13 C12 . . 2.2(5)
C2 C8 C13 C12 . . -176.7(3)
C11 C12 C13 C8 . . -0.6(5)
Ni1 O2 C14 O3 . . 4.9(4)
Ni1 O2 C14 C15 . . -174.1(3)
Ni1 O3 C14 O2 . . -4.9(4)
Ni1 O3 C14 C15 . . 174.2(4)
